data_7719737
loop_
_publ_author_name
'Varmu&#x17e;ov&#xe1;, V&#x11b;ra'
'C&#xed;sa&#x159;ov&#xe1;, Ivana'
'&#x160;t&#x11b;pni&#x10d;ka, Petr'

_publ_section_title
;
 Synthesis, coordination, and catalytic application of phosphinoferrocene
 ligands bearing flexible thienyl and thiazolyl pendants.
;
_journal_issue 44
_journal_name_full 'Dalton transactions (Cambridge, England : 2003)'
_journal_page_first 16611
_journal_page_last 16628
_journal_paper_doi 10.1039/d5dt02216a
_journal_volume 54
_journal_year 2025
_chemical_formula_moiety 'C27 H23 Fe P S'
_chemical_formula_sum 'C27 H23 Fe P S'
_chemical_formula_weight 466.33
_space_group_crystal_system monoclinic
_space_group_IT_number 14
_space_group_name_Hall '-P 2yn'
_space_group_name_H-M_alt 'P 1 21/n 1'
_atom_sites_solution_hydrogens geom
_atom_sites_solution_primary direct
_atom_sites_solution_secondary difmap
_audit_creation_method SHELXL-2017/1
_audit_update_record
;
2025-09-01 deposited with the CCDC.	2025-10-17 downloaded from the CCDC.
;
_cell_angle_alpha 90
_cell_angle_beta 99.727(2)
_cell_angle_gamma 90
_cell_formula_units_Z 4
_cell_length_a 8.5287(4)
_cell_length_b 18.4913(8)
_cell_length_c 13.9375(6)
_cell_measurement_reflns_used 9560
_cell_measurement_temperature 120(2)
_cell_measurement_theta_max 28.26
_cell_measurement_theta_min 2.62
_cell_volume 2166.44(17)
_computing_cell_refinement 'SAINT V8.40B (Bruker AXS LLC, 2019)'
_computing_data_collection 'Bruker Instrument Service v8.5.1.2 Release'
_computing_data_reduction 'SAINT V8.40B (Bruker AXS LLC, 2019)'
_computing_molecular_graphics 'PLATON (Spek, 2017)'
_computing_publication_material 'PLATON (Spek, 2017)'
_computing_structure_refinement 'SHELXL-2017 (Sheldrick, 2017)'
_computing_structure_solution 'SHELXT 2018 (Sheldrick, 2018)'
_diffrn_ambient_temperature 120(2)
_diffrn_measured_fraction_theta_full 1.000
_diffrn_measured_fraction_theta_max 0.998
_diffrn_measurement_device_type 'Bruker D8 VENTURE Kappa Duo'
_diffrn_measurement_method '\f and \w scans'
_diffrn_radiation_monochromator 'Quazar Mo multilayer optic'
_diffrn_radiation_source 'micro-focus sealed tube'
_diffrn_radiation_type MoK\a
_diffrn_radiation_wavelength 0.71073
_diffrn_reflns_av_R_equivalents 0.0302
_diffrn_reflns_av_unetI/netI 0.0206
_diffrn_reflns_Laue_measured_fraction_full 1.000
_diffrn_reflns_Laue_measured_fraction_max 0.998
_diffrn_reflns_limit_h_max 11
_diffrn_reflns_limit_h_min -11
_diffrn_reflns_limit_k_max 24
_diffrn_reflns_limit_k_min -24
_diffrn_reflns_limit_l_max 18
_diffrn_reflns_limit_l_min -18
_diffrn_reflns_number 29947
_diffrn_reflns_point_group_measured_fraction_full 1.000
_diffrn_reflns_point_group_measured_fraction_max 0.998
_diffrn_reflns_theta_full 25.242
_diffrn_reflns_theta_max 28.299
_diffrn_reflns_theta_min 2.203
_exptl_absorpt_coefficient_mu 0.878
_exptl_absorpt_correction_T_max 0.87
_exptl_absorpt_correction_T_min 0.80
_exptl_absorpt_correction_type multi-scan
_exptl_absorpt_process_details
;
Krause, L., Herbst-Irmer, R., Sheldrick, G. M., Stalke, D. (2015).
J. Appl. Cryst. 48, 3-10.
;
_exptl_crystal_colour orange
_exptl_crystal_density_diffrn 1.430
_exptl_crystal_description prism
_exptl_crystal_F_000 968
_exptl_crystal_size_max 0.29
_exptl_crystal_size_mid 0.25
_exptl_crystal_size_min 0.16
_refine_diff_density_max 0.393
_refine_diff_density_min -0.257
_refine_diff_density_rms 0.055
_refine_ls_extinction_method none
_refine_ls_goodness_of_fit_ref 1.110
_refine_ls_hydrogen_treatment constr
_refine_ls_matrix_type full
_refine_ls_number_parameters 290
_refine_ls_number_reflns 5379
_refine_ls_number_restraints 12
_refine_ls_restrained_S_all 1.110
_refine_ls_R_factor_all 0.0360
_refine_ls_R_factor_gt 0.0318
_refine_ls_shift/su_max 0.001
_refine_ls_shift/su_mean 0.000
_refine_ls_structure_factor_coef Fsqd
_refine_ls_weighting_details 'w=1/[\s^2^(Fo^2^)+(0.0221P)^2^+1.6460P] where P=(Fo^2^+2Fc^2^)/3'
_refine_ls_weighting_scheme calc
_refine_ls_wR_factor_gt 0.0680
_refine_ls_wR_factor_ref 0.0695
_reflns_Friedel_coverage 0.000
_reflns_number_gt 4926
_reflns_number_total 5379
_reflns_threshold_expression 'I > 2\s(I)'
_cod_data_source_file d5dt02216a2.cif
_cod_data_source_block vv284
_cod_depositor_comments 'Adding full bibliography for 7719737--7719748.cif.'
_cod_original_sg_symbol_H-M 'P 21/n'
_cod_database_code 7719737
_shelx_shelxl_version_number 2017/1
_shelx_space_group_comment
;
The symmetry employed for this shelxl refinement is uniquely defined
by the following loop, which should always be used as a source of
symmetry information in preference to the above space-group names.
They are only intended as comments.
;
_shelx_estimated_absorpt_t_min 0.785
_shelx_estimated_absorpt_t_max 0.872

loop_
_space_group_symop_operation_xyz
'x, y, z'
'-x+1/2, y+1/2, -z+1/2'
'-x, -y, -z'
'x-1/2, -y-1/2, z-1/2'

loop_
_atom_site_label
_atom_site_type_symbol
_atom_site_fract_x
_atom_site_fract_y
_atom_site_fract_z
_atom_site_U_iso_or_equiv
_atom_site_adp_type
_atom_site_occupancy
_atom_site_site_symmetry_order
_atom_site_calc_flag
_atom_site_refinement_flags_posn
_atom_site_refinement_flags_adp
_atom_site_refinement_flags_occupancy
_atom_site_disorder_assembly
_atom_site_disorder_group
Fe1 Fe 0.43975(3) 0.31211(2) 0.56960(2) 0.01404(6) Uani 1 1 d . . . . .
P1 P 0.79385(5) 0.27854(2) 0.48858(3) 0.01386(8) Uani 1 1 d . . . . .
S1 S 0.1201(2) 0.51326(10) 0.38413(16) 0.0239(3) Uani 0.581(3) 1 d . . P A 1
S1D S 0.1520(5) 0.4605(2) 0.2002(2) 0.0281(5) Uani 0.419(3) 1 d . . P A 2
C1 C 0.32224(19) 0.38691(8) 0.47536(11) 0.0179(3) Uani 1 1 d . . . . .
C2 C 0.47096(19) 0.41498(8) 0.52213(12) 0.0179(3) Uani 1 1 d . . . . .
H2 H 0.554647 0.431124 0.490293 0.021 Uiso 1 1 calc R U . . .
C3 C 0.47361(19) 0.41486(8) 0.62452(12) 0.0194(3) Uani 1 1 d . . . . .
H3 H 0.558775 0.430882 0.672772 0.023 Uiso 1 1 calc R U . . .
C4 C 0.32547(19) 0.38639(9) 0.64162(12) 0.0201(3) Uani 1 1 d . . . . .
H4 H 0.294710 0.379761 0.703430 0.024 Uiso 1 1 calc R U . . .
C5 C 0.23167(19) 0.36961(9) 0.54978(12) 0.0192(3) Uani 1 1 d . . . . .
H5 H 0.126982 0.350269 0.539699 0.023 Uiso 1 1 calc R U . . .
C6 C 0.62095(18) 0.25001(8) 0.53729(11) 0.0150(3) Uani 1 1 d . . . . .
C7 C 0.61931(19) 0.24918(9) 0.64073(11) 0.0179(3) Uani 1 1 d . . . . .
H7 H 0.703590 0.264578 0.689999 0.021 Uiso 1 1 calc R U . . .
C8 C 0.4704(2) 0.22146(9) 0.65631(12) 0.0205(3) Uani 1 1 d . . . . .
H8 H 0.437737 0.215230 0.717660 0.025 Uiso 1 1 calc R U . . .
C9 C 0.3788(2) 0.20466(8) 0.56417(12) 0.0190(3) Uani 1 1 d . . . . .
H9 H 0.274360 0.185020 0.553312 0.023 Uiso 1 1 calc R U . . .
C10 C 0.47015(18) 0.22228(8) 0.49088(11) 0.0170(3) Uani 1 1 d . . . . .
H10 H 0.436829 0.216620 0.422743 0.020 Uiso 1 1 calc R U . . .
C11 C 0.86803(18) 0.19202(8) 0.44976(10) 0.0152(3) Uani 1 1 d . . . . .
C12 C 1.00623(19) 0.19445(9) 0.40848(11) 0.0191(3) Uani 1 1 d . . . . .
H12 H 1.055897 0.239673 0.401391 0.023 Uiso 1 1 calc R U . . .
C13 C 1.0720(2) 0.13166(9) 0.37765(12) 0.0222(3) Uani 1 1 d . . . . .
H13 H 1.165941 0.134144 0.349599 0.027 Uiso 1 1 calc R U . . .
C14 C 1.0009(2) 0.06556(9) 0.38777(12) 0.0223(3) Uani 1 1 d . . . . .
H14 H 1.045653 0.022579 0.366596 0.027 Uiso 1 1 calc R U . . .
C15 C 0.8641(2) 0.06219(9) 0.42889(12) 0.0228(3) Uani 1 1 d . . . . .
H15 H 0.815237 0.016777 0.435986 0.027 Uiso 1 1 calc R U . . .
C16 C 0.79801(19) 0.12495(8) 0.45983(11) 0.0184(3) Uani 1 1 d . . . . .
H16 H 0.704328 0.122104 0.488083 0.022 Uiso 1 1 calc R U . . .
C17 C 0.71303(17) 0.31568(8) 0.36853(11) 0.0151(3) Uani 1 1 d . . . . .
C18 C 0.7433(2) 0.38802(8) 0.35106(12) 0.0191(3) Uani 1 1 d . . . . .
H18 H 0.803090 0.416365 0.401206 0.023 Uiso 1 1 calc R U . . .
C19 C 0.6872(2) 0.41928(9) 0.26122(12) 0.0238(3) Uani 1 1 d . . . . .
H19 H 0.708571 0.468723 0.250114 0.029 Uiso 1 1 calc R U . . .
C20 C 0.6001(2) 0.37818(9) 0.18782(12) 0.0222(3) Uani 1 1 d . . . . .
H20 H 0.560573 0.399622 0.126573 0.027 Uiso 1 1 calc R U . . .
C21 C 0.57054(19) 0.30559(9) 0.20368(11) 0.0199(3) Uani 1 1 d . . . . .
H21 H 0.511123 0.277375 0.153255 0.024 Uiso 1 1 calc R U . . .
C22 C 0.62783(18) 0.27451(8) 0.29311(11) 0.0169(3) Uani 1 1 d . . . . .
H22 H 0.609041 0.224685 0.303332 0.020 Uiso 1 1 calc R U . . .
C23 C 0.2687(2) 0.37953(9) 0.36709(11) 0.0214(3) Uani 1 1 d . . . . .
H23A H 0.192407 0.338888 0.354470 0.026 Uiso 1 1 calc R U . . .
H23B H 0.361814 0.367634 0.336217 0.026 Uiso 1 1 calc R U . . .
C24 C 0.19068(19) 0.44742(9) 0.32070(12) 0.0191(3) Uani 1 1 d . . . . .
C25 C 0.1675(14) 0.4635(6) 0.2220(6) 0.035(2) Uani 0.581(3) 1 d . U P A 1
H25 H 0.200075 0.434150 0.172982 0.042 Uiso 0.581(3) 1 calc R U P A 1
C25D C 0.1310(16) 0.5069(7) 0.3654(9) 0.039(4) Uani 0.419(3) 1 d . U P A 2
H25D H 0.133690 0.511430 0.433525 0.047 Uiso 0.419(3) 1 calc R U P A 2
C26 C 0.0807(3) 0.53634(13) 0.20475(16) 0.0436(6) Uani 1 1 d . . . . .
H26 H 0.046561 0.558520 0.143294 0.052 Uiso 1 1 calc R U . A 1
C27 C 0.0615(2) 0.56311(11) 0.29096(18) 0.0392(5) Uani 1 1 d . . . . .
H27 H 0.015397 0.609348 0.296761 0.047 Uiso 1 1 calc R U . A 1

loop_
_atom_site_aniso_label
_atom_site_aniso_U_11
_atom_site_aniso_U_22
_atom_site_aniso_U_33
_atom_site_aniso_U_23
_atom_site_aniso_U_13
_atom_site_aniso_U_12
Fe1 0.01291(11) 0.01581(11) 0.01355(10) -0.00008(8) 0.00267(8) -0.00047(8)
P1 0.01334(18) 0.01506(18) 0.01274(17) -0.00036(14) 0.00094(13) -0.00052(14)
S1 0.0230(5) 0.0222(5) 0.0270(7) 0.0026(5) 0.0056(5) 0.0052(4)
S1D 0.0374(11) 0.0256(9) 0.0211(10) 0.0037(8) 0.0041(8) 0.0028(7)
C1 0.0192(8) 0.0152(7) 0.0191(7) 0.0001(6) 0.0029(6) 0.0022(6)
C2 0.0190(7) 0.0141(7) 0.0216(8) -0.0002(6) 0.0061(6) 0.0005(6)
C3 0.0185(8) 0.0182(7) 0.0211(8) -0.0055(6) 0.0026(6) -0.0013(6)
C4 0.0198(8) 0.0224(8) 0.0190(7) -0.0029(6) 0.0062(6) 0.0020(6)
C5 0.0147(7) 0.0202(7) 0.0231(8) -0.0002(6) 0.0041(6) 0.0022(6)
C6 0.0157(7) 0.0150(7) 0.0145(7) 0.0008(5) 0.0026(5) 0.0016(5)
C7 0.0174(7) 0.0211(7) 0.0148(7) 0.0023(6) 0.0014(6) 0.0026(6)
C8 0.0220(8) 0.0221(8) 0.0181(7) 0.0051(6) 0.0054(6) 0.0015(6)
C9 0.0191(7) 0.0167(7) 0.0218(8) 0.0011(6) 0.0052(6) -0.0028(6)
C10 0.0182(7) 0.0163(7) 0.0164(7) -0.0007(6) 0.0026(6) -0.0012(6)
C11 0.0161(7) 0.0170(7) 0.0114(6) 0.0006(6) -0.0013(5) 0.0014(6)
C12 0.0172(7) 0.0197(7) 0.0199(7) -0.0006(6) 0.0022(6) -0.0012(6)
C13 0.0191(8) 0.0261(8) 0.0213(8) -0.0035(7) 0.0035(6) 0.0033(6)
C14 0.0256(8) 0.0208(8) 0.0193(7) -0.0032(6) 0.0001(6) 0.0056(6)
C15 0.0268(9) 0.0163(7) 0.0245(8) 0.0003(6) 0.0018(7) 0.0002(6)
C16 0.0185(7) 0.0177(7) 0.0188(7) 0.0023(6) 0.0025(6) 0.0003(6)
C17 0.0138(7) 0.0173(7) 0.0145(6) 0.0001(6) 0.0036(5) 0.0020(5)
C18 0.0221(8) 0.0179(7) 0.0178(7) -0.0014(6) 0.0049(6) -0.0010(6)
C19 0.0331(9) 0.0175(7) 0.0212(8) 0.0040(6) 0.0057(7) 0.0024(7)
C20 0.0252(8) 0.0255(8) 0.0159(7) 0.0043(6) 0.0036(6) 0.0067(7)
C21 0.0180(7) 0.0256(8) 0.0154(7) -0.0029(6) 0.0013(6) 0.0000(6)
C22 0.0167(7) 0.0178(7) 0.0168(7) 0.0004(6) 0.0041(6) -0.0006(6)
C23 0.0252(8) 0.0208(8) 0.0175(7) 0.0010(6) 0.0017(6) 0.0013(6)
C24 0.0162(7) 0.0194(7) 0.0210(8) 0.0032(6) 0.0016(6) -0.0016(6)
C25 0.036(3) 0.032(3) 0.038(4) -0.002(2) 0.008(3) -0.0002(18)
C25D 0.040(4) 0.040(4) 0.036(5) 0.004(2) 0.005(2) -0.003(2)
C26 0.0360(11) 0.0530(14) 0.0373(11) 0.0240(10) -0.0070(9) -0.0117(10)
C27 0.0235(9) 0.0274(10) 0.0685(15) 0.0057(10) 0.0134(10) 0.0063(7)

loop_
_atom_type_symbol
_atom_type_description
_atom_type_scat_dispersion_real
_atom_type_scat_dispersion_imag
_atom_type_scat_source
C C 0.0033 0.0016 'International Tables Vol C Tables 4.2.6.8 and 6.1.1.4'
H H 0.0000 0.0000 'International Tables Vol C Tables 4.2.6.8 and 6.1.1.4'
Fe Fe 0.3463 0.8444 'International Tables Vol C Tables 4.2.6.8 and 6.1.1.4'
P P 0.1023 0.0942 'International Tables Vol C Tables 4.2.6.8 and 6.1.1.4'
S S 0.1246 0.1234 'International Tables Vol C Tables 4.2.6.8 and 6.1.1.4'

loop_
_geom_angle_atom_site_label_1
_geom_angle_atom_site_label_2
_geom_angle_atom_site_label_3
_geom_angle
_geom_angle_site_symmetry_1
_geom_angle_site_symmetry_3
_geom_angle_publ_flag
C10 Fe1 C6 41.27(6) . . ?
C10 Fe1 C7 69.05(6) . . ?
C6 Fe1 C7 41.48(6) . . ?
C10 Fe1 C4 158.45(6) . . ?
C6 Fe1 C4 158.56(6) . . ?
C7 Fe1 C4 121.70(6) . . ?
C10 Fe1 C2 123.37(6) . . ?
C6 Fe1 C2 107.92(6) . . ?
C7 Fe1 C2 123.98(6) . . ?
C4 Fe1 C2 68.46(6) . . ?
C10 Fe1 C5 122.60(6) . . ?
C6 Fe1 C5 159.43(6) . . ?
C7 Fe1 C5 157.45(6) . . ?
C4 Fe1 C5 40.76(6) . . ?
C2 Fe1 C5 68.33(6) . . ?
C10 Fe1 C1 107.40(6) . . ?
C6 Fe1 C1 123.11(6) . . ?
C7 Fe1 C1 160.30(6) . . ?
C4 Fe1 C1 68.83(6) . . ?
C2 Fe1 C1 40.66(6) . . ?
C5 Fe1 C1 40.88(6) . . ?
C10 Fe1 C3 159.48(6) . . ?
C6 Fe1 C3 122.74(6) . . ?
C7 Fe1 C3 107.46(7) . . ?
C4 Fe1 C3 40.76(6) . . ?
C2 Fe1 C3 40.67(6) . . ?
C5 Fe1 C3 68.49(6) . . ?
C1 Fe1 C3 68.69(6) . . ?
C10 Fe1 C9 40.79(6) . . ?
C6 Fe1 C9 69.07(6) . . ?
C7 Fe1 C9 68.32(7) . . ?
C4 Fe1 C9 122.01(7) . . ?
C2 Fe1 C9 159.11(6) . . ?
C5 Fe1 C9 106.83(7) . . ?
C1 Fe1 C9 122.45(7) . . ?
C3 Fe1 C9 158.41(6) . . ?
C10 Fe1 C8 68.64(6) . . ?
C6 Fe1 C8 69.17(6) . . ?
C7 Fe1 C8 40.53(6) . . ?
C4 Fe1 C8 106.44(7) . . ?
C2 Fe1 C8 159.55(7) . . ?
C5 Fe1 C8 121.58(6) . . ?
C1 Fe1 C8 157.90(7) . . ?
C3 Fe1 C8 122.68(7) . . ?
C9 Fe1 C8 40.44(6) . . ?
C6 P1 C17 104.36(7) . . ?
C6 P1 C11 101.57(7) . . ?
C17 P1 C11 98.79(7) . . ?
C27 S1 C24 94.65(15) . . ?
C26 S1D C24 95.9(2) . . ?
C2 C1 C5 107.36(14) . . ?
C2 C1 C23 126.00(14) . . ?
C5 C1 C23 126.61(15) . . ?
C2 C1 Fe1 69.57(9) . . ?
C5 C1 Fe1 69.50(9) . . ?
C23 C1 Fe1 127.84(11) . . ?
C1 C2 C3 108.71(14) . . ?
C1 C2 Fe1 69.78(9) . . ?
C3 C2 Fe1 69.84(9) . . ?
C1 C2 H2 125.6 . . ?
C3 C2 H2 125.6 . . ?
Fe1 C2 H2 126.3 . . ?
C2 C3 C4 107.68(14) . . ?
C2 C3 Fe1 69.50(9) . . ?
C4 C3 Fe1 69.34(9) . . ?
C2 C3 H3 126.2 . . ?
C4 C3 H3 126.2 . . ?
Fe1 C3 H3 126.6 . . ?
C5 C4 C3 108.02(14) . . ?
C5 C4 Fe1 69.77(9) . . ?
C3 C4 Fe1 69.90(9) . . ?
C5 C4 H4 126.0 . . ?
C3 C4 H4 126.0 . . ?
Fe1 C4 H4 125.9 . . ?
C4 C5 C1 108.23(14) . . ?
C4 C5 Fe1 69.47(9) . . ?
C1 C5 Fe1 69.63(9) . . ?
C4 C5 H5 125.9 . . ?
C1 C5 H5 125.9 . . ?
Fe1 C5 H5 126.6 . . ?
C10 C6 C7 106.70(13) . . ?
C10 C6 P1 131.55(11) . . ?
C7 C6 P1 121.70(11) . . ?
C10 C6 Fe1 69.20(9) . . ?
C7 C6 Fe1 69.48(8) . . ?
P1 C6 Fe1 128.16(8) . . ?
C8 C7 C6 108.44(14) . . ?
C8 C7 Fe1 70.31(9) . . ?
C6 C7 Fe1 69.04(8) . . ?
C8 C7 H7 125.8 . . ?
C6 C7 H7 125.8 . . ?
Fe1 C7 H7 126.4 . . ?
C7 C8 C9 108.08(14) . . ?
C7 C8 Fe1 69.15(9) . . ?
C9 C8 Fe1 69.58(9) . . ?
C7 C8 H8 126.0 . . ?
C9 C8 H8 126.0 . . ?
Fe1 C8 H8 126.9 . . ?
C8 C9 C10 108.34(14) . . ?
C8 C9 Fe1 69.98(9) . . ?
C10 C9 Fe1 68.82(9) . . ?
C8 C9 H9 125.8 . . ?
C10 C9 H9 125.8 . . ?
Fe1 C9 H9 126.9 . . ?
C9 C10 C6 108.45(13) . . ?
C9 C10 Fe1 70.38(9) . . ?
C6 C10 Fe1 69.54(8) . . ?
C9 C10 H10 125.8 . . ?
C6 C10 H10 125.8 . . ?
Fe1 C10 H10 125.9 . . ?
C16 C11 C12 118.41(14) . . ?
C16 C11 P1 124.82(12) . . ?
C12 C11 P1 116.76(12) . . ?
C13 C12 C11 120.90(15) . . ?
C13 C12 H12 119.5 . . ?
C11 C12 H12 119.5 . . ?
C14 C13 C12 120.03(15) . . ?
C14 C13 H13 120.0 . . ?
C12 C13 H13 120.0 . . ?
C13 C14 C15 119.78(15) . . ?
C13 C14 H14 120.1 . . ?
C15 C14 H14 120.1 . . ?
C14 C15 C16 120.31(15) . . ?
C14 C15 H15 119.8 . . ?
C16 C15 H15 119.8 . . ?
C15 C16 C11 120.56(15) . . ?
C15 C16 H16 119.7 . . ?
C11 C16 H16 119.7 . . ?
C18 C17 C22 118.70(14) . . ?
C18 C17 P1 117.89(12) . . ?
C22 C17 P1 123.38(12) . . ?
C19 C18 C17 120.79(15) . . ?
C19 C18 H18 119.6 . . ?
C17 C18 H18 119.6 . . ?
C20 C19 C18 119.84(15) . . ?
C20 C19 H19 120.1 . . ?
C18 C19 H19 120.1 . . ?
C19 C20 C21 120.09(15) . . ?
C19 C20 H20 120.0 . . ?
C21 C20 H20 120.0 . . ?
C22 C21 C20 119.86(15) . . ?
C22 C21 H21 120.1 . . ?
C20 C21 H21 120.1 . . ?
C21 C22 C17 120.69(15) . . ?
C21 C22 H22 119.7 . . ?
C17 C22 H22 119.7 . . ?
C1 C23 C24 112.93(13) . . ?
C1 C23 H23A 109.0 . . ?
C24 C23 H23A 109.0 . . ?
C1 C23 H23B 109.0 . . ?
C24 C23 H23B 109.0 . . ?
H23A C23 H23B 107.8 . . ?
C25 C24 C23 125.4(5) . . ?
C25D C24 C23 128.9(5) . . ?
C25D C24 S1D 107.9(6) . . ?
C23 C24 S1D 123.13(17) . . ?
C25 C24 S1 111.3(5) . . ?
C23 C24 S1 123.27(13) . . ?
C24 C25 C26 109.1(7) . . ?
C24 C25 H25 125.5 . . ?
C26 C25 H25 125.5 . . ?
C24 C25D C27 111.3(8) . . ?
C24 C25D H25D 124.3 . . ?
C27 C25D H25D 124.3 . . ?
C27 C26 S1D 119.1(2) . . ?
C27 C26 C25 108.3(4) . . ?
C27 C26 H26 125.9 . . ?
C25 C26 H26 125.9 . . ?
C26 C27 C25D 105.5(5) . . ?
C26 C27 S1 116.56(19) . . ?
C26 C27 H27 121.7 . . ?
S1 C27 H27 121.7 . . ?

loop_
_geom_bond_atom_site_label_1
_geom_bond_atom_site_label_2
_geom_bond_distance
_geom_bond_site_symmetry_2
_geom_bond_publ_flag
Fe1 C10 2.0314(15) . ?
Fe1 C6 2.0360(15) . ?
Fe1 C7 2.0419(16) . ?
Fe1 C4 2.0430(16) . ?
Fe1 C2 2.0460(15) . ?
Fe1 C5 2.0470(16) . ?
Fe1 C1 2.0488(16) . ?
Fe1 C3 2.0505(16) . ?
Fe1 C9 2.0520(16) . ?
Fe1 C8 2.0572(16) . ?
P1 C6 1.8033(15) . ?
P1 C17 1.8321(15) . ?
P1 C11 1.8352(15) . ?
S1 C27 1.602(3) . ?
S1 C24 1.675(3) . ?
S1D C26 1.534(5) . ?
S1D C24 1.674(4) . ?
C1 C2 1.423(2) . ?
C1 C5 1.430(2) . ?
C1 C23 1.507(2) . ?
C2 C3 1.423(2) . ?
C2 H2 0.9500 . ?
C3 C4 1.426(2) . ?
C3 H3 0.9500 . ?
C4 C5 1.424(2) . ?
C4 H4 0.9500 . ?
C5 H5 0.9500 . ?
C6 C10 1.433(2) . ?
C6 C7 1.444(2) . ?
C7 C8 1.420(2) . ?
C7 H7 0.9500 . ?
C8 C9 1.420(2) . ?
C8 H8 0.9500 . ?
C9 C10 1.423(2) . ?
C9 H9 0.9500 . ?
C10 H10 0.9500 . ?
C11 C16 1.394(2) . ?
C11 C12 1.397(2) . ?
C12 C13 1.389(2) . ?
C12 H12 0.9500 . ?
C13 C14 1.382(2) . ?
C13 H13 0.9500 . ?
C14 C15 1.385(2) . ?
C14 H14 0.9500 . ?
C15 C16 1.390(2) . ?
C15 H15 0.9500 . ?
C16 H16 0.9500 . ?
C17 C18 1.392(2) . ?
C17 C22 1.398(2) . ?
C18 C19 1.389(2) . ?
C18 H18 0.9500 . ?
C19 C20 1.385(2) . ?
C19 H19 0.9500 . ?
C20 C21 1.390(2) . ?
C20 H20 0.9500 . ?
C21 C22 1.385(2) . ?
C21 H21 0.9500 . ?
C22 H22 0.9500 . ?
C23 C24 1.514(2) . ?
C23 H23A 0.9900 . ?
C23 H23B 0.9900 . ?
C24 C25 1.389(8) . ?
C24 C25D 1.401(12) . ?
C25 C26 1.536(12) . ?
C25 H25 0.9500 . ?
C25D C27 1.516(13) . ?
C25D H25D 0.9500 . ?
C26 C27 1.335(3) . ?
C26 H26 0.9500 . ?
C27 H27 0.9500 . ?
